data_7721159
loop_
_publ_author_name
'Xia, Cheng-Cai'
'Fang, Li'
'Wang, Mengli'
'Yan, Xin'
'Wang, Wen-Zheng'

_publ_section_title
;
 Solvent-Directed Assembly of Ln and Ln-Co Complexes Based on a
 Pyridyl-Triazolyl Functionalized Nitronyl Nitroxide Radical: In Situ
 Reduction from NIT to IM and Magnetic Properties
;
_journal_name_full 'Dalton Transactions'
_journal_paper_doi 10.1039/D6DT01257D
_journal_year 2026
_chemical_formula_moiety 'C58 H40 F36 Gd2 N12 O16'
_chemical_formula_sum 'C58 H40 F36 Gd2 N12 O16'
_chemical_formula_weight 2159.52
_space_group_crystal_system monoclinic
_space_group_IT_number 15
_space_group_name_Hall '-C 2yc'
_space_group_name_H-M_alt 'C 1 2/c 1'
_atom_sites_solution_hydrogens geom
_atom_sites_solution_primary iterative
_audit_creation_date 2024-01-05
_audit_creation_method
;
Olex2 1.5-alpha
(compiled 2023.11.24 svn.r209d9fb2 for OlexSys, GUI svn.r6869)
;
_audit_update_record
;
2024-01-13 deposited with the CCDC.	2026-06-18 downloaded from the CCDC.
;
_cell_angle_alpha 90
_cell_angle_beta 97.959(4)
_cell_angle_gamma 90
_cell_formula_units_Z 4
_cell_length_a 19.895(2)
_cell_length_b 13.4783(15)
_cell_length_c 31.871(4)
_cell_measurement_reflns_used 9996
_cell_measurement_temperature 193.00
_cell_measurement_theta_max 26.97
_cell_measurement_theta_min 2.28
_cell_volume 8463.9(17)
_computing_molecular_graphics 'Olex2 1.5-alpha (Dolomanov et al., 2009)'
_computing_publication_material 'Olex2 1.5-alpha (Dolomanov et al., 2009)'
_computing_structure_refinement 'SHELXL 2018/3 (Sheldrick, 2015)'
_computing_structure_solution 'olex2.solve 1.5-alpha (Bourhis et al., 2015)'
_diffrn_ambient_temperature 193.00
_diffrn_measured_fraction_theta_full 0.998
_diffrn_measured_fraction_theta_max 0.992
_diffrn_measurement_device_type 'Bruker APEX-II CCD'
_diffrn_measurement_method '\f and \w scans'
_diffrn_radiation_type MoK\a
_diffrn_radiation_wavelength 0.71073
_diffrn_reflns_av_R_equivalents 0.0388
_diffrn_reflns_av_unetI/netI 0.0361
_diffrn_reflns_Laue_measured_fraction_full 0.998
_diffrn_reflns_Laue_measured_fraction_max 0.992
_diffrn_reflns_limit_h_max 24
_diffrn_reflns_limit_h_min -25
_diffrn_reflns_limit_k_max 17
_diffrn_reflns_limit_k_min -17
_diffrn_reflns_limit_l_max 38
_diffrn_reflns_limit_l_min -41
_diffrn_reflns_number 39450
_diffrn_reflns_point_group_measured_fraction_full 0.998
_diffrn_reflns_point_group_measured_fraction_max 0.992
_diffrn_reflns_theta_full 25.242
_diffrn_reflns_theta_max 27.599
_diffrn_reflns_theta_min 2.067
_diffrn_standards_number 0
_exptl_absorpt_coefficient_mu 1.697
_exptl_absorpt_correction_type none
_exptl_crystal_colour 'metallic dark blue'
_exptl_crystal_colour_lustre metallic
_exptl_crystal_colour_modifier dark
_exptl_crystal_colour_primary blue
_exptl_crystal_density_diffrn 1.695
_exptl_crystal_description block
_exptl_crystal_F_000 4208
_exptl_crystal_size_max 0.04
_exptl_crystal_size_mid 0.02
_exptl_crystal_size_min 0.02
_refine_diff_density_max 0.771
_refine_diff_density_min -0.554
_refine_diff_density_rms 0.089
_refine_ls_extinction_method none
_refine_ls_goodness_of_fit_ref 1.022
_refine_ls_hydrogen_treatment constr
_refine_ls_matrix_type full
_refine_ls_number_parameters 563
_refine_ls_number_reflns 9748
_refine_ls_number_restraints 30
_refine_ls_restrained_S_all 1.078
_refine_ls_R_factor_all 0.0627
_refine_ls_R_factor_gt 0.0457
_refine_ls_shift/su_max 0.004
_refine_ls_shift/su_mean 0.000
_refine_ls_structure_factor_coef Fsqd
_refine_ls_weighting_details 'w=1/[\s^2^(Fo^2^)+(0.0645P)^2^+20.6428P] where P=(Fo^2^+2Fc^2^)/3'
_refine_ls_weighting_scheme calc
_refine_ls_wR_factor_gt 0.1183
_refine_ls_wR_factor_ref 0.1285
_reflns_Friedel_coverage 0.000
_reflns_number_gt 7516
_reflns_number_total 9748
_reflns_threshold_expression 'I > 2\s(I)'
_cod_data_source_file d6dt01257d2.cif
_cod_data_source_block 1Gd
_cod_original_cell_volume 8463.8(18)
_cod_database_code 7721159
_shelx_shelxl_version_number 2018/3
_shelx_space_group_comment
;
The symmetry employed for this shelxl refinement is uniquely defined
by the following loop, which should always be used as a source of
symmetry information in preference to the above space-group names.
They are only intended as comments.
;
_shelx_estimated_absorpt_t_max 0.967
_shelx_estimated_absorpt_t_min 0.935
_olex2_refinement_description
;
1. Fixed Uiso
 At 1.2 times of:
  All C(H) groups
 At 1.5 times of:
  All C(H,H,H) groups
2. Uiso/Uaniso restraints and constraints
Uanis(F01I) \\sim Ueq, Uanis(F01O) \\sim Ueq: with sigma of 0.01 and sigma for
terminal atoms of 0.02
Uanis(C01S) \\sim Ueq: with sigma of 0.01 and sigma for terminal atoms of 0.02
Uanis(F01J) \\sim Ueq, Uanis(F01A) \\sim Ueq: with sigma of 0.005 and sigma for
terminal atoms of 0.01
3.a Aromatic/amide H refined with riding coordinates:
 C00M(H00M), C00N(H00N), C00Q(H00Q), C00S(H00S), C00V(H00V), C00X(H00X),
 C013(H013), C016(H016)
3.b Idealised Me refined as rotating group:
 C015(H01A,H01B,H01C), C01M(H01D,H01E,H01F), C01P(H01G,H01H,H01I), C01S(H01J,
 H01K,H01L)
;
_platon_squeeze_void_probe_radius 1.20
_olex2_submission_special_instructions 'No special instructions were received'

loop_
_space_group_symop_operation_xyz
'x, y, z'
'-x, y, -z+1/2'
'x+1/2, y+1/2, z'
'-x+1/2, y+1/2, -z+1/2'
'-x, -y, -z'
'x, -y, z-1/2'
'-x+1/2, -y+1/2, -z'
'x+1/2, -y+1/2, z-1/2'

loop_
_atom_site_label
_atom_site_type_symbol
_atom_site_fract_x
_atom_site_fract_y
_atom_site_fract_z
_atom_site_U_iso_or_equiv
_atom_site_adp_type
_atom_site_occupancy
_atom_site_site_symmetry_order
_atom_site_calc_flag
_atom_site_refinement_flags_posn
_atom_site_refinement_flags_adp
_atom_site_refinement_flags_occupancy
_atom_site_disorder_assembly
_atom_site_disorder_group
Gd1 Gd 0.68234(2) 0.59297(2) 0.62742(2) 0.04688(9) Uani 1 1 d . . . . .
O6 O 0.77361(16) 0.6378(3) 0.67812(11) 0.0586(8) Uani 1 1 d . . . . .
O4 O 0.56292(17) 0.5980(2) 0.60902(12) 0.0591(8) Uani 1 1 d . . . . .
O2 O 0.69816(17) 0.7117(2) 0.57533(11) 0.0568(8) Uani 1 1 d . . . . .
O8 O 0.64052(18) 0.5544(3) 0.69099(12) 0.0643(9) Uani 1 1 d . . . . .
O7 O 0.7230(2) 0.4352(3) 0.65037(13) 0.0709(10) Uani 1 1 d . . . . .
N4 N 0.40819(19) 0.6405(3) 0.47246(13) 0.0537(9) Uani 1 1 d . . . . .
O3 O 0.64076(18) 0.7460(2) 0.65310(12) 0.0641(9) Uani 1 1 d . . . . .
N3 N 0.52133(19) 0.6499(3) 0.49798(13) 0.0518(9) Uani 1 1 d . . . . .
O5 O 0.78525(17) 0.5601(3) 0.59859(11) 0.0652(9) Uani 1 1 d . . . . .
N2 N 0.6880(2) 0.8067(3) 0.56893(12) 0.0506(9) Uani 1 1 d . . . . .
N1 N 0.6416(2) 0.9484(3) 0.54996(14) 0.0613(10) Uani 1 1 d . . . . .
O1 O 0.5983(2) 1.0107(3) 0.53555(17) 0.0923(14) Uani 1 1 d . . . . .
C00E C 0.4625(2) 0.6963(3) 0.49403(14) 0.0471(10) Uani 1 1 d . . . . .
F00F F 0.4381(2) 0.5566(5) 0.57557(19) 0.152(2) Uani 1 1 d . . . . .
N6 N 0.3508(2) 0.5305(3) 0.43313(14) 0.0587(10) Uani 1 1 d . . . . .
F00H F 0.6435(3) 0.8911(4) 0.70684(19) 0.136(2) Uani 1 1 d . . . . .
C00I C 0.6318(2) 0.8476(3) 0.55058(14) 0.0477(10) Uani 1 1 d . . . . .
N5 N 0.3436(2) 0.6761(3) 0.46713(16) 0.0720(13) Uani 1 1 d . . . . .
C00K C 0.5709(2) 0.7971(3) 0.53248(14) 0.0475(10) Uani 1 1 d . . . . .
F00L F 0.5980(4) 0.5982(5) 0.76163(18) 0.168(3) Uani 1 1 d . . . . .
C00M C 0.4520(3) 0.7910(3) 0.50786(18) 0.0629(13) Uani 1 1 d . . . . .
H00M H 0.407999 0.819998 0.504256 0.076 Uiso 1 1 calc R U . . .
C00N C 0.4111(3) 0.5551(3) 0.45188(16) 0.0563(11) Uani 1 1 d . . . . .
H00N H 0.451277 0.517396 0.450936 0.068 Uiso 1 1 calc R U . . .
C00O C 0.6594(3) 0.4969(4) 0.72095(18) 0.0664(13) Uani 1 1 d . . . . .
C00P C 0.8350(3) 0.6128(4) 0.68451(18) 0.0614(13) Uani 1 1 d . . . . .
C00Q C 0.5749(2) 0.7000(3) 0.51731(15) 0.0524(11) Uani 1 1 d . . . . .
H00Q H 0.617845 0.668043 0.520949 0.063 Uiso 1 1 calc R U . . .
F00R F 0.8342(3) 0.6114(6) 0.75769(17) 0.165(3) Uani 1 1 d . . . . .
C00S C 0.5233(3) 0.7235(4) 0.65059(19) 0.0743(15) Uani 1 1 d . . . . .
H00S H 0.484060 0.748721 0.660878 0.089 Uiso 1 1 calc R U . . .
C00T C 0.5168(2) 0.6429(4) 0.62421(16) 0.0587(12) Uani 1 1 d . . . . .
C00U C 0.5848(3) 0.7694(4) 0.66272(17) 0.0623(12) Uani 1 1 d . . . . .
C00V C 0.8723(3) 0.5694(5) 0.6565(2) 0.0746(16) Uani 1 1 d . . . . .
H00V H 0.918402 0.552920 0.665714 0.090 Uiso 1 1 calc R U . . .
C00W C 0.7309(3) 0.3917(4) 0.6854(2) 0.0708(15) Uani 1 1 d . . . . .
C00X C 0.5077(3) 0.8420(3) 0.52710(18) 0.0623(13) Uani 1 1 d . . . . .
H00X H 0.502842 0.908000 0.536705 0.075 Uiso 1 1 calc R U . . .
C00Y C 0.7466(3) 0.8779(4) 0.57723(18) 0.0640(13) Uani 1 1 d . . . . .
C00Z C 0.8447(3) 0.5490(5) 0.6153(2) 0.0712(15) Uani 1 1 d . . . . .
F010 F 0.8358(3) 0.3204(4) 0.6801(3) 0.179(3) Uani 1 1 d . . . . .
F011 F 0.9272(3) 0.5941(5) 0.73877(19) 0.179(3) Uani 1 1 d . . . . .
C012 C 0.7085(3) 0.9784(4) 0.5728(2) 0.0781(17) Uani 1 1 d . . . . .
C013 C 0.3114(3) 0.6074(4) 0.4435(2) 0.0733(16) Uani 1 1 d . . . . .
H013 H 0.263930 0.610516 0.434204 0.088 Uiso 1 1 calc R U . . .
F014 F 0.8771(4) 0.7287(4) 0.7340(2) 0.198(3) Uani 1 1 d . . . . .
C015 C 0.7856(3) 0.8569(5) 0.6197(2) 0.091(2) Uani 1 1 d . . . . .
H01A H 0.754712 0.857043 0.641104 0.136 Uiso 1 1 calc R U . . .
H01B H 0.820426 0.908029 0.626636 0.136 Uiso 1 1 calc R U . . .
H01C H 0.807439 0.791756 0.619271 0.136 Uiso 1 1 calc R U . . .
C016 C 0.7043(4) 0.4182(4) 0.7213(2) 0.0790(17) Uani 1 1 d . . . . .
H016 H 0.716937 0.382098 0.746812 0.095 Uiso 1 1 calc R U . . .
C017 C 0.8697(3) 0.6368(6) 0.7279(2) 0.0875(19) Uani 1 1 d . . . . .
C018 C 0.5850(4) 0.8600(6) 0.6914(3) 0.104(3) Uani 1 1 d . . . . .
F019 F 0.8662(3) 0.4321(6) 0.5650(3) 0.198(4) Uani 1 1 d . . . . .
F01A F 0.5517(4) 0.8464(6) 0.7219(3) 0.215(3) Uani 1 1 d . U . . .
F01B F 0.9520(2) 0.4889(7) 0.6024(2) 0.212(4) Uani 1 1 d . . . . .
F01C F 0.6695(4) 0.5128(9) 0.79396(19) 0.241(5) Uani 1 1 d . . . . .
C01D C 0.6268(5) 0.5156(6) 0.7603(3) 0.101(2) Uani 1 1 d . . . . .
F01E F 0.7822(3) 0.2517(4) 0.7227(2) 0.159(2) Uani 1 1 d . . . . .
F01F F 0.7519(4) 0.2369(4) 0.6593(3) 0.232(5) Uani 1 1 d . . . . .
F01G F 0.5846(5) 0.4514(6) 0.7661(3) 0.243(5) Uani 1 1 d . . . . .
F01H F 0.8966(4) 0.5722(8) 0.5550(3) 0.214(4) Uani 1 1 d . . . . .
F01I F 0.4237(4) 0.5545(8) 0.6366(2) 0.230(4) Uani 1 1 d . U . . .
F01J F 0.5558(4) 0.9330(4) 0.6721(3) 0.207(3) Uani 1 1 d . U . . .
C01K C 0.8903(4) 0.5057(10) 0.5850(3) 0.128(4) Uani 1 1 d . . . . .
C01L C 0.4460(3) 0.6029(6) 0.6104(3) 0.087(2) Uani 1 1 d . . . . .
C01M C 0.7891(4) 0.8588(6) 0.5423(3) 0.111(3) Uani 1 1 d . . . . .
H01D H 0.810084 0.793035 0.546178 0.167 Uiso 1 1 calc R U . . .
H01E H 0.824618 0.909425 0.543214 0.167 Uiso 1 1 calc R U . . .
H01F H 0.760161 0.861434 0.514806 0.167 Uiso 1 1 calc R U . . .
C01N C 0.7761(5) 0.2987(5) 0.6849(3) 0.102(2) Uani 1 1 d . . . . .
F01O F 0.4016(3) 0.6720(6) 0.6025(4) 0.239(4) Uani 1 1 d . U . . .
C01P C 0.6954(6) 1.0230(8) 0.6144(3) 0.164(5) Uani 1 1 d . . . . .
H01G H 0.667597 1.082832 0.608908 0.246 Uiso 1 1 calc R U . . .
H01H H 0.738709 1.040324 0.631347 0.246 Uiso 1 1 calc R U . . .
H01I H 0.671373 0.974729 0.629870 0.246 Uiso 1 1 calc R U . . .
C01S C 0.7385(4) 1.0579(7) 0.5488(4) 0.151(4) Uani 1 1 d . U . . .
H01J H 0.746392 1.032107 0.521095 0.226 Uiso 1 1 calc R U . . .
H01K H 0.781717 1.079547 0.564669 0.226 Uiso 1 1 calc R U . . .
H01L H 0.707198 1.114251 0.544678 0.226 Uiso 1 1 calc R U . . .

loop_
_atom_site_aniso_label
_atom_site_aniso_U_11
_atom_site_aniso_U_22
_atom_site_aniso_U_33
_atom_site_aniso_U_23
_atom_site_aniso_U_13
_atom_site_aniso_U_12
Gd1 0.04355(13) 0.04496(13) 0.05072(15) -0.00358(9) 0.00154(9) 0.00475(9)
O6 0.0508(19) 0.063(2) 0.059(2) -0.0088(16) -0.0014(15) 0.0077(16)
O4 0.0460(18) 0.066(2) 0.064(2) -0.0091(16) 0.0036(15) 0.0021(15)
O2 0.062(2) 0.0458(16) 0.061(2) -0.0011(14) 0.0021(15) -0.0019(15)
O8 0.061(2) 0.067(2) 0.065(2) 0.0113(18) 0.0114(17) 0.0066(17)
O7 0.084(3) 0.0526(18) 0.074(3) -0.0012(18) 0.004(2) 0.0141(18)
N4 0.047(2) 0.047(2) 0.065(3) -0.0106(18) 0.0020(18) 0.0024(17)
O3 0.057(2) 0.0526(18) 0.082(3) -0.0093(16) 0.0090(18) 0.0037(15)
N3 0.052(2) 0.0423(18) 0.058(2) -0.0135(16) -0.0024(17) 0.0038(16)
O5 0.053(2) 0.080(2) 0.062(2) -0.0109(18) 0.0044(16) 0.0128(17)
N2 0.055(2) 0.0450(19) 0.050(2) -0.0023(16) 0.0023(17) -0.0088(16)
N1 0.067(3) 0.0399(19) 0.073(3) 0.0015(19) -0.002(2) -0.0037(19)
O1 0.086(3) 0.057(2) 0.127(4) 0.001(2) -0.011(3) 0.001(2)
C00E 0.048(2) 0.043(2) 0.048(3) -0.0057(18) 0.0022(19) -0.0020(18)
F00F 0.071(3) 0.246(6) 0.138(4) -0.082(4) 0.012(3) -0.050(3)
N6 0.052(2) 0.054(2) 0.067(3) -0.0121(19) -0.0029(19) 0.0023(18)
F00H 0.109(4) 0.134(4) 0.158(5) -0.085(3) -0.005(3) 0.001(3)
C00I 0.053(2) 0.041(2) 0.050(3) -0.0038(18) 0.008(2) -0.0038(19)
N5 0.050(2) 0.069(3) 0.097(4) -0.030(2) 0.006(2) 0.007(2)
C00K 0.050(2) 0.043(2) 0.050(3) -0.0058(18) 0.0074(19) -0.0028(18)
F00L 0.254(8) 0.160(5) 0.108(4) 0.016(3) 0.086(5) 0.070(5)
C00M 0.051(3) 0.047(2) 0.090(4) -0.014(2) 0.007(3) 0.007(2)
C00N 0.059(3) 0.047(2) 0.060(3) -0.008(2) -0.002(2) 0.003(2)
C00O 0.067(3) 0.067(3) 0.063(3) 0.005(3) 0.003(3) -0.010(3)
C00P 0.055(3) 0.056(3) 0.068(3) -0.005(2) -0.007(2) 0.005(2)
C00Q 0.052(3) 0.052(2) 0.052(3) -0.011(2) 0.002(2) 0.009(2)
F00R 0.140(5) 0.273(8) 0.075(3) -0.015(4) -0.012(3) -0.007(5)
C00S 0.056(3) 0.085(4) 0.083(4) -0.027(3) 0.016(3) 0.006(3)
C00T 0.043(2) 0.071(3) 0.062(3) 0.000(2) 0.009(2) 0.004(2)
C00U 0.058(3) 0.064(3) 0.065(3) -0.008(2) 0.008(2) 0.014(2)
C00V 0.042(3) 0.091(4) 0.088(4) -0.023(3) -0.002(3) 0.013(3)
C00W 0.076(4) 0.043(3) 0.088(4) 0.006(3) -0.006(3) 0.003(2)
C00X 0.056(3) 0.044(2) 0.088(4) -0.019(2) 0.012(3) 0.002(2)
C00Y 0.060(3) 0.060(3) 0.070(4) -0.004(2) 0.003(3) -0.018(2)
C00Z 0.044(3) 0.088(4) 0.081(4) -0.018(3) 0.008(3) 0.009(3)
F010 0.139(5) 0.117(4) 0.297(9) 0.059(5) 0.083(5) 0.063(4)
F011 0.105(4) 0.287(9) 0.126(4) -0.069(4) -0.057(3) 0.079(4)
C012 0.084(4) 0.051(3) 0.092(4) 0.003(3) -0.016(3) -0.015(3)
C013 0.050(3) 0.074(3) 0.093(4) -0.031(3) 0.002(3) 0.002(3)
F014 0.310(9) 0.104(4) 0.147(5) -0.041(4) -0.084(5) -0.039(5)
C015 0.083(4) 0.073(4) 0.104(5) 0.006(4) -0.032(4) -0.019(3)
C016 0.088(4) 0.073(4) 0.072(4) 0.017(3) -0.002(3) 0.000(3)
C017 0.072(4) 0.100(5) 0.084(5) -0.026(4) -0.011(3) 0.007(4)
C018 0.081(5) 0.096(5) 0.138(7) -0.042(5) 0.027(5) 0.019(4)
F019 0.114(4) 0.247(8) 0.237(8) -0.162(7) 0.041(5) 0.027(4)
F01A 0.234(6) 0.221(6) 0.220(6) -0.131(5) 0.139(5) -0.060(5)
F01B 0.072(3) 0.396(11) 0.166(5) -0.119(6) 0.004(3) 0.086(5)
F01C 0.209(8) 0.444(15) 0.072(4) 0.035(6) 0.023(4) 0.108(9)
C01D 0.131(7) 0.098(5) 0.078(5) 0.031(4) 0.031(5) 0.005(5)
F01E 0.178(5) 0.109(4) 0.190(6) 0.063(4) 0.025(4) 0.063(4)
F01F 0.287(9) 0.095(4) 0.271(9) -0.092(5) -0.115(7) 0.091(5)
F01G 0.316(11) 0.171(6) 0.298(10) -0.070(6) 0.237(10) -0.120(7)
F01H 0.196(8) 0.310(11) 0.163(7) -0.032(6) 0.117(6) -0.022(7)
F01I 0.174(6) 0.384(10) 0.129(5) 0.044(6) 0.013(4) -0.184(7)
F01J 0.233(6) 0.103(3) 0.248(7) -0.070(4) -0.093(5) 0.076(4)
C01K 0.061(4) 0.198(10) 0.127(8) -0.065(8) 0.025(5) 0.011(5)
C01L 0.048(3) 0.118(6) 0.099(5) -0.021(4) 0.024(3) -0.007(3)
C01M 0.088(5) 0.120(6) 0.135(7) -0.027(5) 0.048(5) -0.044(5)
C01N 0.114(6) 0.064(4) 0.124(7) 0.019(4) -0.001(5) 0.022(4)
F01O 0.069(3) 0.225(7) 0.402(12) -0.103(8) -0.039(5) 0.013(4)
C01P 0.200(11) 0.136(8) 0.136(8) -0.083(7) -0.056(7) 0.044(7)
C01S 0.098(6) 0.114(6) 0.225(10) 0.080(7) -0.036(6) -0.051(5)

loop_
_atom_type_symbol
_atom_type_description
_atom_type_scat_dispersion_real
_atom_type_scat_dispersion_imag
_atom_type_scat_source
C C 0.0033 0.0016 'International Tables Vol C Tables 4.2.6.8 and 6.1.1.4'
H H 0.0000 0.0000 'International Tables Vol C Tables 4.2.6.8 and 6.1.1.4'
F F 0.0171 0.0103 'International Tables Vol C Tables 4.2.6.8 and 6.1.1.4'
Gd Gd -0.1653 3.9035 'International Tables Vol C Tables 4.2.6.8 and 6.1.1.4'
N N 0.0061 0.0033 'International Tables Vol C Tables 4.2.6.8 and 6.1.1.4'
O O 0.0106 0.0060 'International Tables Vol C Tables 4.2.6.8 and 6.1.1.4'

loop_
_geom_angle_atom_site_label_1
_geom_angle_atom_site_label_2
_geom_angle_atom_site_label_3
_geom_angle
_geom_angle_site_symmetry_1
_geom_angle_site_symmetry_3
_geom_angle_publ_flag
O6 Gd1 O4 145.15(12) . . ?
O6 Gd1 O2 98.31(12) . . ?
O6 Gd1 O8 78.19(13) . . ?
O6 Gd1 O7 79.53(13) . . ?
O6 Gd1 O3 79.28(12) . . ?
O6 Gd1 O5 71.94(12) . . ?
O6 Gd1 N6 141.48(12) . 5_666 ?
O4 Gd1 O3 71.29(11) . . ?
O4 Gd1 O5 142.27(12) . . ?
O4 Gd1 N6 71.81(12) . 5_666 ?
O2 Gd1 O4 91.91(12) . . ?
O2 Gd1 O3 75.14(12) . . ?
O2 Gd1 O5 69.62(12) . . ?
O2 Gd1 N6 87.48(13) . 5_666 ?
O8 Gd1 O4 75.95(13) . . ?
O8 Gd1 O2 148.64(12) . . ?
O8 Gd1 O7 71.34(13) . . ?
O8 Gd1 O3 73.59(13) . . ?
O8 Gd1 O5 135.34(13) . . ?
O8 Gd1 N6 114.83(14) . 5_666 ?
O7 Gd1 O4 113.11(13) . . ?
O7 Gd1 O2 139.28(13) . . ?
O7 Gd1 O3 141.93(13) . . ?
O7 Gd1 O5 71.18(14) . . ?
O7 Gd1 N6 71.90(14) . 5_666 ?
O3 Gd1 N6 138.35(13) . 5_666 ?
O5 Gd1 O3 129.82(13) . . ?
O5 Gd1 N6 74.68(13) . 5_666 ?
C00P O6 Gd1 133.5(3) . . ?
C00T O4 Gd1 133.1(3) . . ?
N2 O2 Gd1 137.9(3) . . ?
C00O O8 Gd1 133.8(4) . . ?
C00W O7 Gd1 134.1(4) . . ?
N5 N4 C00E 121.2(4) . . ?
C00N N4 C00E 128.1(4) . . ?
C00N N4 N5 110.4(4) . . ?
C00U O3 Gd1 131.8(3) . . ?
C00E N3 C00Q 116.4(4) . . ?
C00Z O5 Gd1 132.3(4) . . ?
O2 N2 C00I 125.8(4) . . ?
O2 N2 C00Y 119.9(4) . . ?
C00I N2 C00Y 113.8(4) . . ?
O1 N1 C00I 125.5(4) . . ?
O1 N1 C012 121.7(4) . . ?
C00I N1 C012 112.5(4) . . ?
N3 C00E N4 113.8(4) . . ?
N3 C00E C00M 125.7(4) . . ?
C00M C00E N4 120.6(4) . . ?
C00N N6 Gd1 129.2(3) . 5_666 ?
C00N N6 C013 102.6(4) . . ?
C013 N6 Gd1 125.3(3) . 5_666 ?
N2 C00I N1 108.0(4) . . ?
N2 C00I C00K 126.9(4) . . ?
N1 C00I C00K 125.1(4) . . ?
C013 N5 N4 101.6(4) . . ?
C00Q C00K C00I 119.6(4) . . ?
C00X C00K C00I 122.9(4) . . ?
C00X C00K C00Q 117.3(4) . . ?
C00E C00M H00M 121.4 . . ?
C00X C00M C00E 117.2(4) . . ?
C00X C00M H00M 121.4 . . ?
N4 C00N H00N 124.9 . . ?
N6 C00N N4 110.1(4) . . ?
N6 C00N H00N 124.9 . . ?
O8 C00O C016 127.5(6) . . ?
O8 C00O C01D 114.4(6) . . ?
C016 C00O C01D 118.1(6) . . ?
O6 C00P C00V 127.7(5) . . ?
O6 C00P C017 114.0(5) . . ?
C00V C00P C017 118.3(5) . . ?
N3 C00Q C00K 123.4(4) . . ?
N3 C00Q H00Q 118.3 . . ?
C00K C00Q H00Q 118.3 . . ?
C00T C00S H00S 118.9 . . ?
C00T C00S C00U 122.2(5) . . ?
C00U C00S H00S 118.9 . . ?
O4 C00T C00S 127.5(5) . . ?
O4 C00T C01L 114.7(5) . . ?
C00S C00T C01L 117.8(5) . . ?
O3 C00U C00S 127.7(5) . . ?
O3 C00U C018 115.2(5) . . ?
C00S C00U C018 117.1(5) . . ?
C00P C00V H00V 119.1 . . ?
C00P C00V C00Z 121.7(5) . . ?
C00Z C00V H00V 119.1 . . ?
O7 C00W C016 127.3(5) . . ?
O7 C00W C01N 111.9(6) . . ?
C016 C00W C01N 120.7(6) . . ?
C00K C00X H00X 120.0 . . ?
C00M C00X C00K 120.0(4) . . ?
C00M C00X H00X 120.0 . . ?
N2 C00Y C012 100.6(4) . . ?
N2 C00Y C01M 105.1(5) . . ?
C015 C00Y N2 109.3(4) . . ?
C015 C00Y C012 115.8(5) . . ?
C015 C00Y C01M 111.3(6) . . ?
C01M C00Y C012 113.5(6) . . ?
O5 C00Z C00V 128.1(5) . . ?
O5 C00Z C01K 113.0(6) . . ?
C00V C00Z C01K 118.9(6) . . ?
N1 C012 C00Y 101.6(4) . . ?
N1 C012 C01P 106.7(6) . . ?
N1 C012 C01S 109.9(6) . . ?
C01P C012 C00Y 114.2(6) . . ?
C01S C012 C00Y 116.7(7) . . ?
C01S C012 C01P 107.2(8) . . ?
N6 C013 H013 122.4 . . ?
N5 C013 N6 115.2(5) . . ?
N5 C013 H013 122.4 . . ?
C00Y C015 H01A 109.5 . . ?
C00Y C015 H01B 109.5 . . ?
C00Y C015 H01C 109.5 . . ?
H01A C015 H01B 109.5 . . ?
H01A C015 H01C 109.5 . . ?
H01B C015 H01C 109.5 . . ?
C00O C016 H016 119.6 . . ?
C00W C016 C00O 120.9(6) . . ?
C00W C016 H016 119.6 . . ?
F00R C017 C00P 112.9(6) . . ?
F011 C017 C00P 115.6(6) . . ?
F011 C017 F00R 103.8(8) . . ?
F014 C017 C00P 112.6(7) . . ?
F014 C017 F00R 102.2(7) . . ?
F014 C017 F011 108.6(7) . . ?
F00H C018 C00U 115.0(5) . . ?
F01A C018 F00H 107.3(9) . . ?
F01A C018 C00U 112.8(7) . . ?
F01J C018 F00H 105.5(8) . . ?
F01J C018 C00U 111.8(8) . . ?
F01J C018 F01A 103.5(7) . . ?
F00L C01D C00O 115.3(6) . . ?
F00L C01D F01C 104.5(9) . . ?
F01C C01D C00O 112.3(8) . . ?
F01G C01D F00L 107.1(9) . . ?
F01G C01D C00O 112.7(8) . . ?
F01G C01D F01C 104.0(9) . . ?
F019 C01K C00Z 114.1(8) . . ?
F019 C01K F01B 110.9(10) . . ?
F019 C01K F01H 103.7(10) . . ?
F01B C01K C00Z 114.1(8) . . ?
F01B C01K F01H 104.3(10) . . ?
F01H C01K C00Z 108.7(9) . . ?
F00F C01L C00T 115.4(5) . . ?
F00F C01L F01O 100.9(8) . . ?
F01I C01L F00F 109.3(8) . . ?
F01I C01L C00T 114.3(7) . . ?
F01I C01L F01O 102.7(8) . . ?
F01O C01L C00T 112.6(6) . . ?
C00Y C01M H01D 109.5 . . ?
C00Y C01M H01E 109.5 . . ?
C00Y C01M H01F 109.5 . . ?
H01D C01M H01E 109.5 . . ?
H01D C01M H01F 109.5 . . ?
H01E C01M H01F 109.5 . . ?
F010 C01N C00W 112.0(6) . . ?
F010 C01N F01E 104.3(8) . . ?
F01E C01N C00W 110.7(7) . . ?
F01F C01N C00W 112.6(7) . . ?
F01F C01N F010 111.9(10) . . ?
F01F C01N F01E 104.8(8) . . ?
C012 C01P H01G 109.5 . . ?
C012 C01P H01H 109.5 . . ?
C012 C01P H01I 109.5 . . ?
H01G C01P H01H 109.5 . . ?
H01G C01P H01I 109.5 . . ?
H01H C01P H01I 109.5 . . ?
C012 C01S H01J 109.5 . . ?
C012 C01S H01K 109.5 . . ?
C012 C01S H01L 109.5 . . ?
H01J C01S H01K 109.5 . . ?
H01J C01S H01L 109.5 . . ?
H01K C01S H01L 109.5 . . ?

loop_
_geom_bond_atom_site_label_1
_geom_bond_atom_site_label_2
_geom_bond_distance
_geom_bond_site_symmetry_2
_geom_bond_publ_flag
Gd1 O6 2.337(3) . ?
Gd1 O4 2.368(3) . ?
Gd1 O2 2.359(3) . ?
Gd1 O8 2.353(3) . ?
Gd1 O7 2.355(4) . ?
Gd1 O3 2.407(3) . ?
Gd1 O5 2.399(3) . ?
Gd1 N6 2.564(4) 5_666 ?
O6 C00P 1.256(6) . ?
O4 C00T 1.252(6) . ?
O2 N2 1.307(5) . ?
O8 C00O 1.247(6) . ?
O7 C00W 1.250(7) . ?
N4 C00E 1.414(6) . ?
N4 N5 1.361(5) . ?
N4 C00N 1.331(6) . ?
O3 C00U 1.235(6) . ?
N3 C00E 1.318(6) . ?
N3 C00Q 1.337(6) . ?
O5 C00Z 1.236(6) . ?
N2 C00I 1.309(6) . ?
N2 C00Y 1.505(6) . ?
N1 O1 1.245(6) . ?
N1 C00I 1.373(6) . ?
N1 C012 1.482(7) . ?
C00E C00M 1.377(6) . ?
F00F C01L 1.263(8) . ?
N6 C00N 1.308(6) . ?
N6 C013 1.368(6) . ?
F00H C018 1.271(9) . ?
C00I C00K 1.440(6) . ?
N5 C013 1.304(7) . ?
C00K C00Q 1.402(6) . ?
C00K C00X 1.384(6) . ?
F00L C01D 1.255(9) . ?
C00M H00M 0.9500 . ?
C00M C00X 1.374(7) . ?
C00N H00N 0.9500 . ?
C00O C016 1.385(8) . ?
C00O C01D 1.511(9) . ?
C00P C00V 1.368(8) . ?
C00P C017 1.494(8) . ?
C00Q H00Q 0.9500 . ?
F00R C017 1.304(9) . ?
C00S H00S 0.9500 . ?
C00S C00T 1.369(7) . ?
C00S C00U 1.379(8) . ?
C00T C01L 1.515(8) . ?
C00U C018 1.524(9) . ?
C00V H00V 0.9500 . ?
C00V C00Z 1.380(8) . ?
C00W C016 1.375(9) . ?
C00W C01N 1.544(9) . ?
C00X H00X 0.9500 . ?
C00Y C012 1.548(8) . ?
C00Y C015 1.491(8) . ?
C00Y C01M 1.510(9) . ?
C00Z C01K 1.530(9) . ?
F010 C01N 1.253(9) . ?
F011 C017 1.285(8) . ?
C012 C01P 1.511(11) . ?
C012 C01S 1.489(10) . ?
C013 H013 0.9500 . ?
F014 C017 1.259(9) . ?
C015 H01A 0.9800 . ?
C015 H01B 0.9800 . ?
C015 H01C 0.9800 . ?
C016 H016 0.9500 . ?
C018 F01A 1.265(10) . ?
C018 F01J 1.259(10) . ?
F019 C01K 1.239(11) . ?
F01B C01K 1.293(10) . ?
F01C C01D 1.275(10) . ?
C01D F01G 1.237(9) . ?
F01E C01N 1.351(9) . ?
F01F C01N 1.218(10) . ?
F01H C01K 1.330(14) . ?
F01I C01L 1.193(9) . ?
C01L F01O 1.284(10) . ?
C01M H01D 0.9800 . ?
C01M H01E 0.9800 . ?
C01M H01F 0.9800 . ?
C01P H01G 0.9800 . ?
C01P H01H 0.9800 . ?
C01P H01I 0.9800 . ?
C01S H01J 0.9800 . ?
C01S H01K 0.9800 . ?
C01S H01L 0.9800 . ?

loop_
_geom_torsion_atom_site_label_1
_geom_torsion_atom_site_label_2
_geom_torsion_atom_site_label_3
_geom_torsion_atom_site_label_4
_geom_torsion
_geom_torsion_site_symmetry_1
_geom_torsion_site_symmetry_2
_geom_torsion_site_symmetry_3
_geom_torsion_site_symmetry_4
_geom_torsion_publ_flag
Gd1 O6 C00P C00V 19.1(9) . . . . ?
Gd1 O6 C00P C017 -162.4(4) . . . . ?
Gd1 O4 C00T C00S 17.9(9) . . . . ?
Gd1 O4 C00T C01L -163.6(4) . . . . ?
Gd1 O2 N2 C00I -87.6(5) . . . . ?
Gd1 O2 N2 C00Y 101.5(5) . . . . ?
Gd1 O8 C00O C016 -16.9(9) . . . . ?
Gd1 O8 C00O C01D 165.3(5) . . . . ?
Gd1 O7 C00W C016 14.5(10) . . . . ?
Gd1 O7 C00W C01N -165.6(5) . . . . ?
Gd1 O3 C00U C00S -20.1(9) . . . . ?
Gd1 O3 C00U C018 160.0(5) . . . . ?
Gd1 O5 C00Z C00V -12.3(10) . . . . ?
Gd1 O5 C00Z C01K 166.7(6) . . . . ?
Gd1 N6 C00N N4 161.7(3) 5_666 . . . ?
Gd1 N6 C013 N5 -162.3(4) 5_666 . . . ?
O6 C00P C00V C00Z 1.4(10) . . . . ?
O6 C00P C017 F00R 46.3(8) . . . . ?
O6 C00P C017 F011 165.6(7) . . . . ?
O6 C00P C017 F014 -68.8(9) . . . . ?
O4 C00T C01L F00F -24.2(10) . . . . ?
O4 C00T C01L F01I 103.9(9) . . . . ?
O4 C00T C01L F01O -139.4(8) . . . . ?
O2 N2 C00I N1 -180.0(4) . . . . ?
O2 N2 C00I C00K -2.3(7) . . . . ?
O2 N2 C00Y C012 -170.8(4) . . . . ?
O2 N2 C00Y C015 -48.5(6) . . . . ?
O2 N2 C00Y C01M 71.1(6) . . . . ?
O8 C00O C016 C00W -3.8(10) . . . . ?
O8 C00O C01D F00L -16.0(11) . . . . ?
O8 C00O C01D F01C -135.6(9) . . . . ?
O8 C00O C01D F01G 107.3(9) . . . . ?
O7 C00W C016 C00O 5.0(10) . . . . ?
O7 C00W C01N F010 65.7(10) . . . . ?
O7 C00W C01N F01E -178.3(6) . . . . ?
O7 C00W C01N F01F -61.4(11) . . . . ?
N4 C00E C00M C00X -177.5(5) . . . . ?
N4 N5 C013 N6 -0.3(7) . . . . ?
O3 C00U C018 F00H -10.0(11) . . . . ?
O3 C00U C018 F01A -133.6(8) . . . . ?
O3 C00U C018 F01J 110.3(8) . . . . ?
N3 C00E C00M C00X 0.6(8) . . . . ?
O5 C00Z C01K F019 -47.8(14) . . . . ?
O5 C00Z C01K F01B -176.7(10) . . . . ?
O5 C00Z C01K F01H 67.3(10) . . . . ?
N2 C00I C00K C00Q -26.7(7) . . . . ?
N2 C00I C00K C00X 156.9(5) . . . . ?
N2 C00Y C012 N1 -17.5(5) . . . . ?
N2 C00Y C012 C01P 97.0(7) . . . . ?
N2 C00Y C012 C01S -136.9(6) . . . . ?
N1 C00I C00K C00Q 150.7(5) . . . . ?
N1 C00I C00K C00X -25.7(7) . . . . ?
O1 N1 C00I N2 -178.6(5) . . . . ?
O1 N1 C00I C00K 3.6(8) . . . . ?
O1 N1 C012 C00Y -171.0(5) . . . . ?
O1 N1 C012 C01P 69.1(8) . . . . ?
O1 N1 C012 C01S -46.8(9) . . . . ?
C00E N4 N5 C013 175.3(5) . . . . ?
C00E N4 C00N N6 -174.9(5) . . . . ?
C00E N3 C00Q C00K -0.8(7) . . . . ?
C00E C00M C00X C00K -1.0(8) . . . . ?
C00I N2 C00Y C012 17.1(6) . . . . ?
C00I N2 C00Y C015 139.5(5) . . . . ?
C00I N2 C00Y C01M -101.0(6) . . . . ?
C00I N1 C012 C00Y 14.9(6) . . . . ?
C00I N1 C012 C01P -105.0(6) . . . . ?
C00I N1 C012 C01S 139.1(7) . . . . ?
C00I C00K C00Q N3 -176.2(4) . . . . ?
C00I C00K C00X C00M 177.1(5) . . . . ?
N5 N4 C00E N3 177.4(4) . . . . ?
N5 N4 C00E C00M -4.2(7) . . . . ?
N5 N4 C00N N6 -0.8(6) . . . . ?
C00N N4 C00E N3 -9.0(7) . . . . ?
C00N N4 C00E C00M 169.4(5) . . . . ?
C00N N4 N5 C013 0.6(6) . . . . ?
C00N N6 C013 N5 -0.1(7) . . . . ?
C00P C00V C00Z O5 -4.4(11) . . . . ?
C00P C00V C00Z C01K 176.7(8) . . . . ?
C00Q N3 C00E N4 178.6(4) . . . . ?
C00Q N3 C00E C00M 0.3(7) . . . . ?
C00Q C00K C00X C00M 0.6(8) . . . . ?
C00S C00T C01L F00F 154.4(7) . . . . ?
C00S C00T C01L F01I -77.5(10) . . . . ?
C00S C00T C01L F01O 39.3(10) . . . . ?
C00S C00U C018 F00H 170.1(7) . . . . ?
C00S C00U C018 F01A 46.5(11) . . . . ?
C00S C00U C018 F01J -69.7(10) . . . . ?
C00T C00S C00U O3 -1.3(10) . . . . ?
C00T C00S C00U C018 178.6(7) . . . . ?
C00U C00S C00T O4 2.8(10) . . . . ?
C00U C00S C00T C01L -175.7(6) . . . . ?
C00V C00P C017 F00R -135.1(7) . . . . ?
C00V C00P C017 F011 -15.8(10) . . . . ?
C00V C00P C017 F014 109.8(8) . . . . ?
C00V C00Z C01K F019 131.3(10) . . . . ?
C00V C00Z C01K F01B 2.3(15) . . . . ?
C00V C00Z C01K F01H -113.6(9) . . . . ?
C00X C00K C00Q N3 0.4(7) . . . . ?
C00Y N2 C00I N1 -8.6(5) . . . . ?
C00Y N2 C00I C00K 169.2(4) . . . . ?
C012 N1 C00I N2 -4.7(6) . . . . ?
C012 N1 C00I C00K 177.5(5) . . . . ?
C013 N6 C00N N4 0.5(6) . . . . ?
C015 C00Y C012 N1 -135.2(5) . . . . ?
C015 C00Y C012 C01P -20.7(9) . . . . ?
C015 C00Y C012 C01S 105.3(8) . . . . ?
C016 C00O C01D F00L 165.9(8) . . . . ?
C016 C00O C01D F01C 46.3(11) . . . . ?
C016 C00O C01D F01G -70.7(11) . . . . ?
C016 C00W C01N F010 -114.4(9) . . . . ?
C016 C00W C01N F01E 1.5(10) . . . . ?
C016 C00W C01N F01F 118.4(10) . . . . ?
C017 C00P C00V C00Z -177.1(6) . . . . ?
C01D C00O C016 C00W 174.0(6) . . . . ?
C01M C00Y C012 N1 94.3(6) . . . . ?
C01M C00Y C012 C01P -151.3(7) . . . . ?
C01M C00Y C012 C01S -25.2(8) . . . . ?
C01N C00W C016 C00O -174.8(6) . . . . ?

loop_
_platon_squeeze_void_nr
_platon_squeeze_void_average_x
_platon_squeeze_void_average_y
_platon_squeeze_void_average_z
_platon_squeeze_void_volume
_platon_squeeze_void_count_electrons
_platon_squeeze_void_content
1 0.021 0.226 0.142 136 37 ' '
2 0.979 0.227 0.359 136 36 ' '
3 0.521 0.273 0.642 136 37 ' '
4 0.479 0.273 0.859 136 36 ' '
5 0.307 0.250 0.045 8 0 ' '
6 0.693 0.250 0.455 8 1 ' '
7 0.807 0.250 0.545 8 0 ' '
8 0.193 0.250 0.955 8 1 ' '
9 0.521 0.726 0.142 136 37 ' '
10 0.479 0.727 0.359 136 36 ' '
11 0.021 0.773 0.642 136 37 ' '
12 0.979 0.773 0.859 136 36 ' '
13 0.807 0.750 0.045 8 0 ' '
14 0.193 0.750 0.455 8 1 ' '
15 0.307 0.750 0.545 8 0 ' '
16 0.693 0.750 0.955 8 1 ' '
